data_7153681
loop_
_publ_author_name
'Hung, Tran Quang'
'Thang, Ngo Ngoc'
'Hoang, Do Huy'
'Dang, Tuan Thanh'
'Villinger, Alexander'
'Langer, Peter'

_publ_section_title
;
 Efficient synthesis of biscarbazoles by palladium-catalyzed twofold C-N
 coupling and C-H activation reactions.
;
_journal_issue 16
_journal_name_full 'Organic &amp; biomolecular chemistry'
_journal_page_first 2596
_journal_page_last 2605
_journal_paper_doi 10.1039/c3ob41746h
_journal_volume 12
_journal_year 2014
_chemical_formula_moiety 'C24 H15 N3 O2'
_chemical_formula_sum 'C24 H15 N3 O2'
_chemical_formula_weight 377.39
_chemical_name_systematic
;
6-Nitro-<i>9H</i>-3,9'-bicarbazole
;
_space_group_IT_number 14
_symmetry_cell_setting monoclinic
_symmetry_Int_Tables_number 14
_symmetry_space_group_name_Hall '-P 2ybc'
_symmetry_space_group_name_H-M 'P 1 21/c 1'
_atom_sites_solution_hydrogens geom
_atom_sites_solution_primary direct
_atom_sites_solution_secondary difmap
_audit_creation_method SHELXL-97
_cell_angle_alpha 90.00
_cell_angle_beta 104.025(2)
_cell_angle_gamma 90.00
_cell_formula_units_Z 4
_cell_length_a 12.7311(10)
_cell_length_b 15.7373(13)
_cell_length_c 9.2462(7)
_cell_measurement_reflns_used 2420
_cell_measurement_temperature 173(2)
_cell_measurement_theta_max 53.245
_cell_measurement_theta_min 5.177
_cell_volume 1797.3(2)
_computing_cell_refinement 'Bruker Apex V7.51A'
_computing_data_collection 'Bruker Apex V7.51A'
_computing_data_reduction 'Bruker SAINT'
_computing_molecular_graphics 'ORTEP-3v2.01 (Farrugia, 1997)'
_computing_publication_material SHELXL-97
_computing_structure_refinement 'SHELXL-97 (Sheldrick, 1997)'
_computing_structure_solution 'SHELXS-97 (Sheldrick, 1997)'
_diffrn_ambient_temperature 173(2)
_diffrn_measured_fraction_theta_full 0.993
_diffrn_measured_fraction_theta_max 0.993
_diffrn_measurement_device_type 'Bruker-Nonius Apex X8-CCD-diffractometer'
_diffrn_measurement_method 'phi and omega scans'
_diffrn_radiation_monochromator graphite
_diffrn_radiation_source 'sealed tube'
_diffrn_radiation_type MoK\a
_diffrn_radiation_wavelength 0.71073
_diffrn_reflns_av_R_equivalents 0.0576
_diffrn_reflns_av_sigmaI/netI 0.0800
_diffrn_reflns_limit_h_max 17
_diffrn_reflns_limit_h_min -16
_diffrn_reflns_limit_k_max 21
_diffrn_reflns_limit_k_min -21
_diffrn_reflns_limit_l_max 12
_diffrn_reflns_limit_l_min -10
_diffrn_reflns_number 19875
_diffrn_reflns_theta_full 30.00
_diffrn_reflns_theta_max 30.00
_diffrn_reflns_theta_min 2.78
_exptl_absorpt_coefficient_mu 0.091
_exptl_absorpt_correction_T_max 0.9973
_exptl_absorpt_correction_T_min 0.9533
_exptl_absorpt_correction_type multi-scan
_exptl_absorpt_process_details '(SADABS; Sheldrick, 2004)'
_exptl_crystal_colour red
_exptl_crystal_density_diffrn 1.395
_exptl_crystal_density_method 'not measured'
_exptl_crystal_description needle
_exptl_crystal_F_000 784
_exptl_crystal_size_max 0.53
_exptl_crystal_size_mid 0.09
_exptl_crystal_size_min 0.03
_refine_diff_density_max 0.207
_refine_diff_density_min -0.252
_refine_diff_density_rms 0.050
_refine_ls_extinction_method none
_refine_ls_goodness_of_fit_ref 1.009
_refine_ls_hydrogen_treatment mixed
_refine_ls_matrix_type full
_refine_ls_number_parameters 266
_refine_ls_number_reflns 5202
_refine_ls_number_restraints 0
_refine_ls_restrained_S_all 1.009
_refine_ls_R_factor_all 0.1302
_refine_ls_R_factor_gt 0.0547
_refine_ls_shift/su_max 0.001
_refine_ls_shift/su_mean 0.000
_refine_ls_structure_factor_coef Fsqd
_refine_ls_weighting_details 'calc w=1/[\s^2^(Fo^2^)+(0.0446P)^2^+0.1020P] where P=(Fo^2^+2Fc^2^)/3'
_refine_ls_weighting_scheme calc
_refine_ls_wR_factor_gt 0.0953
_refine_ls_wR_factor_ref 0.1219
_reflns_number_gt 2810
_reflns_number_total 5202
_reflns_threshold_expression >2\s(I)
_cod_data_source_file c3ob41746h4.cif
_cod_data_source_block is_dh1h017
_cod_original_sg_symbol_H-M 'P 21/c'
_cod_database_code 7153681

loop_
_symmetry_equiv_pos_as_xyz
'x, y, z'
'-x, y+1/2, -z+1/2'
'-x, -y, -z'
'x, -y-1/2, z-1/2'

loop_
_atom_site_label
_atom_site_type_symbol
_atom_site_fract_x
_atom_site_fract_y
_atom_site_fract_z
_atom_site_U_iso_or_equiv
_atom_site_adp_type
_atom_site_occupancy
_atom_site_symmetry_multiplicity
_atom_site_calc_flag
_atom_site_refinement_flags
N1 N 0.42093(12) 0.12357(9) 0.98506(14) 0.0270(3) Uani 1 1 d .
N2 N 0.12467(12) 0.25102(10) 0.48908(15) 0.0279(4) Uani 1 1 d .
N3 N 0.02230(13) -0.06887(10) 0.24846(17) 0.0352(4) Uani 1 1 d .
O1 O 0.06816(12) -0.12971(9) 0.32096(16) 0.0491(4) Uani 1 1 d .
O2 O -0.04290(12) -0.07768(9) 0.12558(15) 0.0477(4) Uani 1 1 d .
C1 C 0.39219(14) 0.05883(11) 1.07253(18) 0.0260(4) Uani 1 1 d .
C2 C 0.29645(15) 0.01216(11) 1.05038(19) 0.0325(5) Uani 1 1 d .
H2 H 0.2383 0.0213 0.9656 0.039 Uiso 1 1 calc R
C3 C 0.28961(17) -0.04804(12) 1.1569(2) 0.0408(5) Uani 1 1 d .
H3 H 0.2252 -0.0806 1.1445 0.049 Uiso 1 1 calc R
C4 C 0.37445(19) -0.06239(13) 1.2818(2) 0.0444(5) Uani 1 1 d .
H4 H 0.3675 -0.1048 1.3521 0.053 Uiso 1 1 calc R
C5 C 0.46797(18) -0.01544(13) 1.30371(19) 0.0391(5) Uani 1 1 d .
H5 H 0.5257 -0.0251 1.3889 0.047 Uiso 1 1 calc R
C6 C 0.47736(15) 0.04663(11) 1.19944(18) 0.0297(4) Uani 1 1 d .
C7 C 0.56129(15) 0.10658(11) 1.19017(18) 0.0284(4) Uani 1 1 d .
C8 C 0.66306(16) 0.12469(12) 1.2821(2) 0.0358(5) Uani 1 1 d .
H8 H 0.6878 0.0960 1.3745 0.043 Uiso 1 1 calc R
C9 C 0.72707(16) 0.18455(13) 1.2372(2) 0.0408(5) Uani 1 1 d .
H9 H 0.7962 0.1975 1.2995 0.049 Uiso 1 1 calc R
C10 C 0.69173(16) 0.22652(12) 1.1009(2) 0.0384(5) Uani 1 1 d .
H10 H 0.7383 0.2665 1.0709 0.046 Uiso 1 1 calc R
C11 C 0.59040(15) 0.21124(11) 1.0083(2) 0.0331(4) Uani 1 1 d .
H11 H 0.5666 0.2402 0.9160 0.040 Uiso 1 1 calc R
C12 C 0.52485(14) 0.15197(11) 1.05565(18) 0.0270(4) Uani 1 1 d .
C13 C 0.35040(14) 0.15982(11) 0.85637(18) 0.0260(4) Uani 1 1 d .
C14 C 0.29157(14) 0.10690(11) 0.74645(18) 0.0264(4) Uani 1 1 d .
H14 H 0.3019 0.0471 0.7526 0.032 Uiso 1 1 calc R
C15 C 0.21691(14) 0.14293(10) 0.62662(18) 0.0250(4) Uani 1 1 d .
C16 C 0.14322(14) 0.10797(11) 0.49633(17) 0.0251(4) Uani 1 1 d .
C17 C 0.12064(14) 0.02589(11) 0.44237(19) 0.0284(4) Uani 1 1 d .
H17 H 0.1553 -0.0219 0.4962 0.034 Uiso 1 1 calc R
C18 C 0.04578(15) 0.01644(11) 0.30737(18) 0.0280(4) Uani 1 1 d .
C19 C -0.00791(15) 0.08505(12) 0.22489(19) 0.0308(4) Uani 1 1 d .
H19 H -0.0588 0.0753 0.1327 0.037 Uiso 1 1 calc R
C20 C 0.01320(14) 0.16664(11) 0.27773(18) 0.0296(4) Uani 1 1 d .
H20 H -0.0224 0.2139 0.2232 0.035 Uiso 1 1 calc R
C21 C 0.08838(14) 0.17769(11) 0.41369(18) 0.0252(4) Uani 1 1 d .
C22 C 0.20408(14) 0.23179(11) 0.61742(18) 0.0251(4) Uani 1 1 d .
C23 C 0.26584(14) 0.28546(11) 0.72487(18) 0.0270(4) Uani 1 1 d .
H23 H 0.2586 0.3454 0.7161 0.032 Uiso 1 1 calc R
C24 C 0.33795(15) 0.24879(11) 0.84454(18) 0.0271(4) Uani 1 1 d .
H24 H 0.3799 0.2841 0.9202 0.033 Uiso 1 1 calc R
H1 H 0.1046(17) 0.3029(14) 0.455(2) 0.055(7) Uiso 1 1 d .

loop_
_atom_site_aniso_label
_atom_site_aniso_U_11
_atom_site_aniso_U_22
_atom_site_aniso_U_33
_atom_site_aniso_U_23
_atom_site_aniso_U_13
_atom_site_aniso_U_12
N1 0.0282(9) 0.0222(8) 0.0290(7) 0.0009(6) 0.0042(7) -0.0019(7)
N2 0.0327(9) 0.0205(8) 0.0303(8) 0.0034(7) 0.0076(7) 0.0041(7)
N3 0.0334(10) 0.0305(10) 0.0417(9) -0.0049(7) 0.0092(8) -0.0045(8)
O1 0.0535(10) 0.0248(8) 0.0617(9) -0.0036(7) -0.0002(8) 0.0016(7)
O2 0.0511(10) 0.0393(9) 0.0449(8) -0.0106(7) -0.0036(7) -0.0091(7)
C1 0.0322(11) 0.0189(9) 0.0291(8) -0.0021(7) 0.0116(8) 0.0022(8)
C2 0.0372(12) 0.0261(10) 0.0364(9) -0.0039(8) 0.0134(9) -0.0009(9)
C3 0.0507(14) 0.0321(11) 0.0471(11) -0.0040(9) 0.0266(11) -0.0074(10)
C4 0.0664(16) 0.0344(12) 0.0382(10) 0.0073(9) 0.0236(11) -0.0014(11)
C5 0.0547(14) 0.0358(11) 0.0283(9) 0.0033(8) 0.0130(9) 0.0091(11)
C6 0.0382(11) 0.0258(10) 0.0266(8) -0.0037(7) 0.0106(8) 0.0047(9)
C7 0.0319(11) 0.0229(9) 0.0304(9) -0.0065(7) 0.0077(8) 0.0068(8)
C8 0.0354(12) 0.0345(11) 0.0346(9) -0.0070(8) 0.0030(9) 0.0106(10)
C9 0.0267(12) 0.0426(13) 0.0495(12) -0.0144(10) 0.0024(10) 0.0050(10)
C10 0.0322(12) 0.0318(11) 0.0521(12) -0.0085(9) 0.0118(10) -0.0030(9)
C11 0.0333(12) 0.0274(10) 0.0389(10) -0.0030(8) 0.0091(9) -0.0003(9)
C12 0.0261(10) 0.0229(9) 0.0314(9) -0.0052(7) 0.0060(8) 0.0017(8)
C13 0.0272(10) 0.0232(9) 0.0286(8) 0.0021(7) 0.0087(8) 0.0029(8)
C14 0.0306(11) 0.0169(9) 0.0320(9) -0.0009(7) 0.0080(8) 0.0017(8)
C15 0.0283(10) 0.0196(9) 0.0282(8) 0.0007(7) 0.0091(8) 0.0014(8)
C16 0.0248(10) 0.0230(9) 0.0289(8) 0.0013(7) 0.0092(8) 0.0018(8)
C17 0.0269(11) 0.0236(10) 0.0353(9) 0.0015(7) 0.0085(8) 0.0019(8)
C18 0.0281(11) 0.0247(10) 0.0322(9) -0.0038(8) 0.0093(8) -0.0023(8)
C19 0.0272(11) 0.0337(11) 0.0298(8) 0.0014(8) 0.0038(8) -0.0017(9)
C20 0.0280(11) 0.0263(10) 0.0337(9) 0.0065(8) 0.0062(8) 0.0030(8)
C21 0.0259(10) 0.0204(9) 0.0316(9) 0.0014(7) 0.0116(8) 0.0021(8)
C22 0.0267(10) 0.0224(9) 0.0288(8) 0.0028(7) 0.0120(8) 0.0032(8)
C23 0.0336(11) 0.0172(9) 0.0332(9) 0.0009(7) 0.0139(8) -0.0001(8)
C24 0.0319(11) 0.0203(9) 0.0299(9) -0.0031(7) 0.0090(8) -0.0017(8)

loop_
_atom_type_symbol
_atom_type_description
_atom_type_scat_dispersion_real
_atom_type_scat_dispersion_imag
_atom_type_scat_source
C C 0.0033 0.0016 'International Tables Vol C Tables 4.2.6.8 and 6.1.1.4'
H H 0.0000 0.0000 'International Tables Vol C Tables 4.2.6.8 and 6.1.1.4'
N N 0.0061 0.0033 'International Tables Vol C Tables 4.2.6.8 and 6.1.1.4'
O O 0.0106 0.0060 'International Tables Vol C Tables 4.2.6.8 and 6.1.1.4'

loop_
_geom_angle_atom_site_label_1
_geom_angle_atom_site_label_2
_geom_angle_atom_site_label_3
_geom_angle
C12 N1 C1 108.19(14)
C12 N1 C13 126.52(14)
C1 N1 C13 124.92(15)
C21 N2 C22 109.65(15)
C21 N2 H1 123.9(13)
C22 N2 H1 126.2(14)
O1 N3 O2 122.32(16)
O1 N3 C18 119.15(15)
O2 N3 C18 118.53(16)
C2 C1 N1 129.66(16)
C2 C1 C6 121.39(16)
N1 C1 C6 108.93(15)
C3 C2 C1 117.34(18)
C3 C2 H2 121.3
C1 C2 H2 121.3
C2 C3 C4 122.02(19)
C2 C3 H3 119.0
C4 C3 H3 119.0
C5 C4 C3 120.27(18)
C5 C4 H4 119.9
C3 C4 H4 119.9
C4 C5 C6 119.35(18)
C4 C5 H5 120.3
C6 C5 H5 120.3
C5 C6 C1 119.60(18)
C5 C6 C7 133.31(18)
C1 C6 C7 107.08(15)
C8 C7 C12 119.43(17)
C8 C7 C6 133.52(17)
C12 C7 C6 107.04(15)
C9 C8 C7 119.15(18)
C9 C8 H8 120.4
C7 C8 H8 120.4
C8 C9 C10 120.78(19)
C8 C9 H9 119.6
C10 C9 H9 119.6
C11 C10 C9 121.55(19)
C11 C10 H10 119.2
C9 C10 H10 119.2
C10 C11 C12 117.50(18)
C10 C11 H11 121.2
C12 C11 H11 121.2
C11 C12 N1 129.71(16)
C11 C12 C7 121.50(17)
N1 C12 C7 108.73(15)
C14 C13 C24 120.62(15)
C14 C13 N1 119.44(15)
C24 C13 N1 119.90(15)
C13 C14 C15 118.82(16)
C13 C14 H14 120.6
C15 C14 H14 120.6
C14 C15 C22 119.93(15)
C14 C15 C16 133.48(15)
C22 C15 C16 106.59(14)
C17 C16 C21 119.54(16)
C17 C16 C15 133.60(16)
C21 C16 C15 106.85(14)
C18 C17 C16 117.49(16)
C18 C17 H17 121.3
C16 C17 H17 121.3
C17 C18 C19 123.17(16)
C17 C18 N3 118.18(16)
C19 C18 N3 118.65(16)
C20 C19 C18 119.88(16)
C20 C19 H19 120.1
C18 C19 H19 120.1
C19 C20 C21 117.94(16)
C19 C20 H20 121.0
C21 C20 H20 121.0
N2 C21 C20 129.60(16)
N2 C21 C16 108.42(15)
C20 C21 C16 121.97(16)
C23 C22 N2 130.06(16)
C23 C22 C15 121.46(15)
N2 C22 C15 108.47(15)
C24 C23 C22 117.95(16)
C24 C23 H23 121.0
C22 C23 H23 121.0
C23 C24 C13 121.15(16)
C23 C24 H24 119.4
C13 C24 H24 119.4

loop_
_geom_bond_atom_site_label_1
_geom_bond_atom_site_label_2
_geom_bond_distance
N1 C12 1.399(2)
N1 C1 1.403(2)
N1 C13 1.425(2)
N2 C21 1.369(2)
N2 C22 1.393(2)
N2 H1 0.89(2)
N3 O1 1.2318(19)
N3 O2 1.2418(19)
N3 C18 1.452(2)
C1 C2 1.395(2)
C1 C6 1.405(2)
C2 C3 1.384(3)
C2 H2 0.9500
C3 C4 1.395(3)
C3 H3 0.9500
C4 C5 1.374(3)
C4 H4 0.9500
C5 C6 1.398(2)
C5 H5 0.9500
C6 C7 1.443(3)
C7 C8 1.396(3)
C7 C12 1.412(2)
C8 C9 1.374(3)
C8 H8 0.9500
C9 C10 1.397(3)
C9 H9 0.9500
C10 C11 1.385(3)
C10 H10 0.9500
C11 C12 1.391(2)
C11 H11 0.9500
C13 C14 1.385(2)
C13 C24 1.410(2)
C14 C15 1.394(2)
C14 H14 0.9500
C15 C22 1.408(2)
C15 C16 1.444(2)
C16 C17 1.389(2)
C16 C21 1.420(2)
C17 C18 1.383(2)
C17 H17 0.9500
C18 C19 1.401(2)
C19 C20 1.377(2)
C19 H19 0.9500
C20 C21 1.394(2)
C20 H20 0.9500
C22 C23 1.393(2)
C23 C24 1.381(2)
C23 H23 0.9500
C24 H24 0.9500

loop_
_geom_torsion_atom_site_label_1
_geom_torsion_atom_site_label_2
_geom_torsion_atom_site_label_3
_geom_torsion_atom_site_label_4
_geom_torsion
C12 N1 C1 C2 178.69(17)
C13 N1 C1 C2 5.3(3)
C12 N1 C1 C6 0.57(18)
C13 N1 C1 C6 -172.81(15)
N1 C1 C2 C3 -179.30(16)
C6 C1 C2 C3 -1.4(2)
C1 C2 C3 C4 -0.2(3)
C2 C3 C4 C5 0.9(3)
C3 C4 C5 C6 -0.2(3)
C4 C5 C6 C1 -1.3(3)
C4 C5 C6 C7 178.69(18)
C2 C1 C6 C5 2.2(2)
N1 C1 C6 C5 -179.54(15)
C2 C1 C6 C7 -177.86(15)
N1 C1 C6 C7 0.44(18)
C5 C6 C7 C8 -0.4(3)
C1 C6 C7 C8 179.59(18)
C5 C6 C7 C12 178.71(18)
C1 C6 C7 C12 -1.27(18)
C12 C7 C8 C9 -2.1(3)
C6 C7 C8 C9 177.00(18)
C7 C8 C9 C10 -0.5(3)
C8 C9 C10 C11 1.8(3)
C9 C10 C11 C12 -0.3(3)
C10 C11 C12 N1 -179.07(16)
C10 C11 C12 C7 -2.3(3)
C1 N1 C12 C11 175.70(17)
C13 N1 C12 C11 -11.1(3)
C1 N1 C12 C7 -1.38(18)
C13 N1 C12 C7 171.86(15)
C8 C7 C12 C11 3.6(2)
C6 C7 C12 C11 -175.73(15)
C8 C7 C12 N1 -179.08(15)
C6 C7 C12 N1 1.64(18)
C12 N1 C13 C14 138.47(17)
C1 N1 C13 C14 -49.4(2)
C12 N1 C13 C24 -43.9(2)
C1 N1 C13 C24 128.25(17)
C24 C13 C14 C15 -2.3(2)
N1 C13 C14 C15 175.26(15)
C13 C14 C15 C22 1.3(2)
C13 C14 C15 C16 -179.49(17)
C14 C15 C16 C17 -0.7(3)
C22 C15 C16 C17 178.56(18)
C14 C15 C16 C21 -179.46(18)
C22 C15 C16 C21 -0.20(18)
C21 C16 C17 C18 1.0(2)
C15 C16 C17 C18 -177.64(17)
C16 C17 C18 C19 -0.5(3)
C16 C17 C18 N3 179.21(15)
O1 N3 C18 C17 1.1(2)
O2 N3 C18 C17 -178.29(16)
O1 N3 C18 C19 -179.17(16)
O2 N3 C18 C19 1.5(2)
C17 C18 C19 C20 0.1(3)
N3 C18 C19 C20 -179.67(15)
C18 C19 C20 C21 -0.1(3)
C22 N2 C21 C20 -177.04(16)
C22 N2 C21 C16 1.53(19)
C19 C20 C21 N2 179.00(17)
C19 C20 C21 C16 0.6(2)
C17 C16 C21 N2 -179.78(15)
C15 C16 C21 N2 -0.81(18)
C17 C16 C21 C20 -1.1(2)
C15 C16 C21 C20 177.90(15)
C21 N2 C22 C23 177.78(17)
C21 N2 C22 C15 -1.67(19)
C14 C15 C22 C23 1.0(2)
C16 C15 C22 C23 -178.39(15)
C14 C15 C22 N2 -179.50(15)
C16 C15 C22 N2 1.12(18)
N2 C22 C23 C24 178.37(16)
C15 C22 C23 C24 -2.2(2)
C22 C23 C24 C13 1.2(2)
C14 C13 C24 C23 1.1(3)
N1 C13 C24 C23 -176.51(15)
